data_7001152
loop_
_publ_author_name
'Li, Dongdong'
'Tian, Jinlei'
'Kou, Yingying'
'Huang, Fuping'
'Chen, Gongjun'
'Gu, Wen'
'Liu, Xin'
'Liao, Daizheng'
'Cheng, Peng'
'Yan, Shiping'

_publ_section_title
;
 Synthesis, X-ray crystal structures, magnetism, and DNA cleavage
 properties of copper(ii) complexes with 1,4-tpbd ligand
;
_journal_issue 18
_journal_name_full 'Dalton Transactions'
_journal_page_first 3574
_journal_page_last 3583
_journal_paper_doi 10.1039/b823472h
_journal_year 2009
_chemical_absolute_configuration rmad
_chemical_formula_moiety 'C30 H28 Br2 Cu N6'
_chemical_formula_sum 'C30 H28 Br2 Cu N6'
_chemical_formula_weight 695.94
_chemical_name_systematic
;
?
;
_space_group_IT_number 4
_symmetry_cell_setting monoclinic
_symmetry_space_group_name_Hall 'P 2yb'
_symmetry_space_group_name_H-M 'P 1 21 1'
_atom_sites_solution_hydrogens geom
_atom_sites_solution_primary direct
_atom_sites_solution_secondary difmap
_audit_creation_method SHELXL-97
_cell_angle_alpha 90.00
_cell_angle_beta 105.509(5)
_cell_angle_gamma 90.00
_cell_formula_units_Z 2
_cell_length_a 8.372(4)
_cell_length_b 12.813(6)
_cell_length_c 13.103(7)
_cell_measurement_reflns_used 3003
_cell_measurement_temperature 113(2)
_cell_measurement_theta_max 27.9
_cell_measurement_theta_min 1.6
_cell_volume 1354.4(12)
_computing_cell_refinement CrystalClear
_computing_data_collection CrystalClear
_computing_data_reduction CrystalClear
_computing_publication_material 'CrystalStructure 3.7.0'
_computing_structure_refinement 'SHELXL-97 (Sheldrick, 1997)'
_computing_structure_solution 'SHELXS-97 (Sheldrick, 1990)'
_diffrn_ambient_temperature 113(2)
_diffrn_detector_area_resol_mean 7.31
_diffrn_measured_fraction_theta_full 0.997
_diffrn_measured_fraction_theta_max 0.997
_diffrn_measurement_device_type 'Rigaku Saturn'
_diffrn_measurement_method \w
_diffrn_radiation_monochromator confocal
_diffrn_radiation_source 'fine-focus sealed tube'
_diffrn_radiation_type MoK\a
_diffrn_radiation_wavelength 0.71070
_diffrn_reflns_av_R_equivalents 0.0577
_diffrn_reflns_av_sigmaI/netI 0.1065
_diffrn_reflns_limit_h_max 10
_diffrn_reflns_limit_h_min -11
_diffrn_reflns_limit_k_max 16
_diffrn_reflns_limit_k_min -16
_diffrn_reflns_limit_l_max 17
_diffrn_reflns_limit_l_min -17
_diffrn_reflns_number 12782
_diffrn_reflns_theta_full 27.88
_diffrn_reflns_theta_max 27.88
_diffrn_reflns_theta_min 2.26
_exptl_absorpt_coefficient_mu 3.789
_exptl_absorpt_correction_T_max 0.6592
_exptl_absorpt_correction_T_min 0.6190
_exptl_absorpt_correction_type multi-scan
_exptl_absorpt_process_details 'Jacobson, R. (1998) Private communication'
_exptl_crystal_colour colorless
_exptl_crystal_density_diffrn 1.706
_exptl_crystal_density_method 'not measured'
_exptl_crystal_description prism
_exptl_crystal_F_000 698
_exptl_crystal_size_max 0.14
_exptl_crystal_size_mid 0.12
_exptl_crystal_size_min 0.12
_refine_diff_density_max 0.679
_refine_diff_density_min -0.792
_refine_diff_density_rms 0.145
_refine_ls_abs_structure_details 'Flack H D (1983), Acta Cryst. A39, 876-881'
_refine_ls_abs_structure_Flack 0.045(12)
_refine_ls_extinction_method none
_refine_ls_goodness_of_fit_ref 1.014
_refine_ls_hydrogen_treatment constr
_refine_ls_matrix_type full
_refine_ls_number_parameters 353
_refine_ls_number_reflns 6328
_refine_ls_number_restraints 14
_refine_ls_restrained_S_all 1.013
_refine_ls_R_factor_all 0.0691
_refine_ls_R_factor_gt 0.0546
_refine_ls_shift/su_max 0.001
_refine_ls_shift/su_mean 0.000
_refine_ls_structure_factor_coef Fsqd
_refine_ls_weighting_details 'calc w=1/[\s^2^(Fo^2^)+(0.0417P)^2^+0.0000P] where P=(Fo^2^+2Fc^2^)/3'
_refine_ls_weighting_scheme calc
_refine_ls_wR_factor_gt 0.1029
_refine_ls_wR_factor_ref 0.1121
_reflns_number_gt 5127
_reflns_number_total 6328
_reflns_threshold_expression >2sigma(I)
_cod_data_source_file b823472h.txt
_cod_data_source_block shelxl
_cod_database_code 7001152

loop_
_symmetry_equiv_pos_as_xyz
'x, y, z'
'-x, y+1/2, -z'

loop_
_atom_site_label
_atom_site_type_symbol
_atom_site_fract_x
_atom_site_fract_y
_atom_site_fract_z
_atom_site_U_iso_or_equiv
_atom_site_adp_type
_atom_site_occupancy
_atom_site_symmetry_multiplicity
_atom_site_calc_flag
_atom_site_refinement_flags
_atom_site_disorder_assembly
_atom_site_disorder_group
Cu1 Cu 0.59652(8) -0.02396(6) 0.57182(5) 0.01366(16) Uani 1 1 d U . .
Br1 Br 0.40639(7) -0.03973(5) 0.38757(4) 0.01926(15) Uani 1 1 d . . .
Br2 Br 0.70876(8) -0.19264(5) 0.64474(5) 0.02434(16) Uani 1 1 d U . .
N1 N 0.4118(6) -0.0159(4) 0.6412(3) 0.0145(10) Uani 1 1 d . . .
N2 N 0.7869(6) 0.0141(4) 0.5152(4) 0.0152(11) Uani 1 1 d . . .
N3 N 0.6210(6) 0.1354(4) 0.6206(4) 0.0130(11) Uani 1 1 d . . .
N4 N 1.0822(6) 0.1680(4) 1.0267(4) 0.0207(12) Uani 1 1 d . . .
N5 N 1.3925(6) 0.3799(4) 1.0567(4) 0.0200(12) Uani 1 1 d . . .
N6 N 0.8970(6) -0.0175(5) 1.1689(4) 0.0235(12) Uani 1 1 d . . .
C1 C 0.3271(7) -0.0983(5) 0.6652(5) 0.0156(13) Uani 1 1 d . . .
H1 H 0.3607 -0.1669 0.6528 0.019 Uiso 1 1 calc R . .
C2 C 0.1934(8) -0.0855(5) 0.7069(5) 0.0207(15) Uani 1 1 d . . .
H2 H 0.1333 -0.1441 0.7212 0.025 Uiso 1 1 calc R . .
C3 C 0.1488(8) 0.0150(6) 0.7276(5) 0.0246(16) Uani 1 1 d . . .
H3 H 0.0584 0.0256 0.7574 0.030 Uiso 1 1 calc R . .
C4 C 0.2355(7) 0.0995(6) 0.7050(5) 0.0209(15) Uani 1 1 d . . .
C5 C 0.3665(7) 0.0809(5) 0.6597(4) 0.0130(12) Uani 1 1 d . . .
C6 C 0.4577(7) 0.1689(5) 0.6246(5) 0.0156(13) Uani 1 1 d . . .
H6A H 0.3942 0.1932 0.5537 0.019 Uiso 1 1 calc R . .
H6B H 0.4681 0.2281 0.6746 0.019 Uiso 1 1 calc R . .
C7 C 0.8854(7) -0.0529(5) 0.4815(4) 0.0171(13) Uani 1 1 d . . .
H7 H 0.8691 -0.1258 0.4867 0.021 Uiso 1 1 calc R . .
C8 C 1.0092(7) -0.0174(5) 0.4395(4) 0.0200(14) Uani 1 1 d . . .
H8 H 1.0776 -0.0659 0.4159 0.024 Uiso 1 1 calc R . .
C9 C 1.0345(7) 0.0884(5) 0.4314(5) 0.0191(14) Uani 1 1 d . . .
H9 H 1.1211 0.1139 0.4038 0.023 Uiso 1 1 calc R . .
C10 C 0.9306(8) 0.1558(6) 0.4644(5) 0.0191(14) Uani 1 1 d . . .
H10 H 0.9445 0.2291 0.4595 0.023 Uiso 1 1 calc R . .
C11 C 0.8064(7) 0.1172(5) 0.5048(4) 0.0148(12) Uani 1 1 d . . .
C12 C 0.6789(8) 0.1834(5) 0.5336(5) 0.0170(13) Uani 1 1 d . . .
H12A H 0.7262 0.2531 0.5562 0.020 Uiso 1 1 calc R . .
H12B H 0.5833 0.1927 0.4708 0.020 Uiso 1 1 calc R . .
C13 C 0.7451(7) 0.1431(5) 0.7253(4) 0.0134(9) Uani 1 1 d U . .
C14 C 0.7609(7) 0.0634(4) 0.7994(5) 0.0142(13) Uani 1 1 d . . .
H14 H 0.6958 0.0021 0.7811 0.017 Uiso 1 1 calc R . .
C15 C 0.8701(7) 0.0719(5) 0.8994(5) 0.0143(13) Uani 1 1 d . . .
H15 H 0.8767 0.0170 0.9491 0.017 Uiso 1 1 calc R . .
C16 C 0.9716(7) 0.1610(5) 0.9284(5) 0.0132(12) Uani 1 1 d . . .
C17 C 0.9547(7) 0.2405(5) 0.8526(5) 0.0165(14) Uani 1 1 d . . .
H17 H 1.0221 0.3011 0.8692 0.020 Uiso 1 1 calc R . .
C18 C 0.8414(7) 0.2324(5) 0.7540(5) 0.0144(9) Uani 1 1 d U . .
H18 H 0.8293 0.2887 0.7053 0.017 Uiso 1 1 calc R . .
C19 C 1.1663(8) 0.2670(5) 1.0611(5) 0.0211(14) Uani 1 1 d . . .
H19A H 1.1986 0.2687 1.1395 0.025 Uiso 1 1 calc R . .
H19B H 1.0862 0.3244 1.0361 0.025 Uiso 1 1 calc R . .
C20 C 1.3187(7) 0.2884(5) 1.0235(4) 0.0150(13) Uani 1 1 d . . .
C21 C 1.3784(8) 0.2205(6) 0.9602(5) 0.0200(14) Uani 1 1 d . . .
H21 H 1.3231 0.1563 0.9382 0.024 Uiso 1 1 calc R . .
C22 C 1.5179(8) 0.2462(5) 0.9291(5) 0.0240(16) Uani 1 1 d . . .
H22 H 1.5607 0.2000 0.8862 0.029 Uiso 1 1 calc R . .
C23 C 1.5940(8) 0.3400(6) 0.9615(6) 0.0309(18) Uani 1 1 d . . .
H23 H 1.6896 0.3612 0.9410 0.037 Uiso 1 1 calc R . .
C24 C 1.5263(8) 0.4019(6) 1.0246(5) 0.0269(16) Uani 1 1 d . . .
H24 H 1.5801 0.4664 1.0474 0.032 Uiso 1 1 calc R . .
C25 C 1.0900(7) 0.0872(5) 1.1053(5) 0.0199(14) Uani 1 1 d . . .
H25A H 1.1860 0.1011 1.1668 0.024 Uiso 1 1 calc R . .
H25B H 1.1093 0.0192 1.0747 0.024 Uiso 1 1 calc R . .
C26 C 0.9371(8) 0.0789(5) 1.1436(4) 0.0163(13) Uani 1 1 d . . .
C27 C 0.8432(8) 0.1653(5) 1.1517(5) 0.0219(14) Uani 1 1 d . . .
H27 H 0.8757 0.2327 1.1348 0.026 Uiso 1 1 calc R . .
C28 C 0.6988(8) 0.1521(6) 1.1855(5) 0.0243(15) Uani 1 1 d . . .
H28 H 0.6304 0.2100 1.1905 0.029 Uiso 1 1 calc R . .
C29 C 0.6598(9) 0.0549(6) 1.2106(5) 0.0258(16) Uani 1 1 d . . .
H29 H 0.5628 0.0433 1.2335 0.031 Uiso 1 1 calc R . .
C30 C 0.7614(8) -0.0268(6) 1.2027(5) 0.0273(15) Uani 1 1 d . . .
H30 H 0.7332 -0.0942 1.2226 0.033 Uiso 1 1 calc R . .

loop_
_atom_site_aniso_label
_atom_site_aniso_U_11
_atom_site_aniso_U_22
_atom_site_aniso_U_33
_atom_site_aniso_U_23
_atom_site_aniso_U_13
_atom_site_aniso_U_12
Cu1 0.0122(3) 0.0151(4) 0.0152(3) -0.0010(3) 0.0063(3) -0.0002(3)
Br1 0.0154(3) 0.0262(4) 0.0165(3) -0.0003(3) 0.0047(2) -0.0034(3)
Br2 0.0284(4) 0.0225(4) 0.0220(3) 0.0011(3) 0.0065(3) 0.0018(3)
N1 0.012(2) 0.016(3) 0.015(2) -0.002(2) 0.0031(18) -0.002(2)
N2 0.012(3) 0.020(3) 0.013(2) -0.002(2) 0.001(2) 0.000(2)
N3 0.015(3) 0.016(3) 0.008(2) -0.003(2) 0.004(2) -0.004(2)
N4 0.016(3) 0.027(3) 0.017(3) -0.006(2) 0.002(2) -0.005(2)
N5 0.016(3) 0.019(3) 0.023(3) -0.002(2) 0.002(2) -0.005(2)
N6 0.025(3) 0.026(3) 0.017(2) 0.000(2) 0.002(2) -0.007(3)
C1 0.009(3) 0.025(4) 0.014(3) -0.004(3) 0.005(2) -0.004(3)
C2 0.018(4) 0.023(4) 0.017(3) 0.000(3) -0.002(3) -0.004(3)
C3 0.018(4) 0.040(4) 0.019(3) 0.006(3) 0.010(3) 0.002(3)
C4 0.009(3) 0.040(4) 0.013(3) -0.003(3) 0.001(2) -0.004(3)
C5 0.010(3) 0.018(3) 0.009(3) 0.000(2) -0.001(2) 0.000(2)
C6 0.008(3) 0.020(3) 0.021(3) -0.001(3) 0.007(2) 0.003(2)
C7 0.019(3) 0.016(3) 0.019(3) -0.003(3) 0.010(2) -0.002(3)
C8 0.013(3) 0.027(4) 0.020(3) -0.002(3) 0.005(2) -0.004(3)
C9 0.010(3) 0.031(4) 0.017(3) 0.002(3) 0.006(2) -0.004(3)
C10 0.013(3) 0.029(4) 0.015(3) 0.006(3) 0.002(2) -0.002(3)
C11 0.013(3) 0.017(3) 0.014(3) -0.002(2) 0.002(2) -0.001(2)
C12 0.019(3) 0.011(3) 0.024(3) -0.001(3) 0.011(3) -0.001(2)
C13 0.015(2) 0.016(2) 0.0089(19) -0.0029(17) 0.0024(16) 0.0012(17)
C14 0.020(3) 0.008(3) 0.018(3) 0.000(2) 0.011(3) 0.005(2)
C15 0.017(3) 0.010(3) 0.019(3) 0.001(2) 0.009(3) 0.000(2)
C16 0.012(3) 0.013(3) 0.017(3) 0.000(2) 0.008(2) 0.005(2)
C17 0.009(3) 0.020(4) 0.022(3) -0.002(3) 0.006(3) -0.001(2)
C18 0.016(2) 0.016(2) 0.0104(19) -0.0020(17) 0.0019(17) 0.0007(18)
C19 0.025(4) 0.023(4) 0.014(3) -0.006(3) 0.004(3) 0.001(3)
C20 0.015(3) 0.018(3) 0.013(3) -0.005(2) 0.004(2) -0.007(3)
C21 0.018(3) 0.022(3) 0.018(4) -0.005(3) 0.001(3) 0.000(3)
C22 0.015(3) 0.031(4) 0.028(4) -0.001(3) 0.010(3) 0.008(3)
C23 0.016(4) 0.040(5) 0.037(4) 0.010(3) 0.007(3) -0.003(3)
C24 0.022(4) 0.026(4) 0.027(4) 0.000(3) -0.004(3) -0.012(3)
C25 0.014(3) 0.029(4) 0.013(3) 0.002(3) -0.002(2) -0.002(3)
C26 0.018(3) 0.019(3) 0.011(3) 0.003(2) 0.002(2) 0.000(3)
C27 0.020(3) 0.027(4) 0.018(3) 0.000(3) 0.004(3) -0.001(3)
C28 0.023(4) 0.034(4) 0.016(3) -0.006(3) 0.004(3) 0.005(3)
C29 0.016(3) 0.040(5) 0.020(3) -0.006(3) 0.001(3) -0.009(3)
C30 0.031(4) 0.028(4) 0.022(3) 0.001(3) 0.006(3) -0.011(4)

loop_
_atom_type_symbol
_atom_type_description
_atom_type_scat_dispersion_real
_atom_type_scat_dispersion_imag
_atom_type_scat_source
C C 0.0033 0.0016 'International Tables Vol C Tables 4.2.6.8 and 6.1.1.4'
H H 0.0000 0.0000 'International Tables Vol C Tables 4.2.6.8 and 6.1.1.4'
N N 0.0061 0.0033 'International Tables Vol C Tables 4.2.6.8 and 6.1.1.4'
Cu Cu 0.3201 1.2651 'International Tables Vol C Tables 4.2.6.8 and 6.1.1.4'
Br Br -0.2901 2.4595 'International Tables Vol C Tables 4.2.6.8 and 6.1.1.4'

loop_
_geom_angle_atom_site_label_1
_geom_angle_atom_site_label_2
_geom_angle_atom_site_label_3
_geom_angle
_geom_angle_site_symmetry_1
_geom_angle_site_symmetry_3
_geom_angle_publ_flag
N2 Cu1 N1 162.3(2) . . ?
N2 Cu1 N3 81.65(19) . . ?
N1 Cu1 N3 80.7(2) . . ?
N2 Cu1 Br2 95.74(14) . . ?
N1 Cu1 Br2 97.53(15) . . ?
N3 Cu1 Br2 137.08(14) . . ?
N2 Cu1 Br1 91.49(14) . . ?
N1 Cu1 Br1 94.18(13) . . ?
N3 Cu1 Br1 110.46(14) . . ?
Br2 Cu1 Br1 112.43(4) . . ?
C5 N1 C1 119.3(5) . . ?
C5 N1 Cu1 115.0(4) . . ?
C1 N1 Cu1 125.7(4) . . ?
C11 N2 C7 119.6(5) . . ?
C11 N2 Cu1 114.2(4) . . ?
C7 N2 Cu1 126.0(4) . . ?
C6 N3 C12 114.2(5) . . ?
C6 N3 C13 112.4(4) . . ?
C12 N3 C13 112.9(5) . . ?
C6 N3 Cu1 106.2(4) . . ?
C12 N3 Cu1 101.0(3) . . ?
C13 N3 Cu1 109.1(4) . . ?
C16 N4 C25 120.7(5) . . ?
C16 N4 C19 119.6(5) . . ?
C25 N4 C19 118.3(5) . . ?
C24 N5 C20 115.9(6) . . ?
C30 N6 C26 117.1(6) . . ?
N1 C1 C2 121.9(6) . . ?
N1 C1 H1 119.0 . . ?
C2 C1 H1 119.0 . . ?
C1 C2 C3 118.5(6) . . ?
C1 C2 H2 120.8 . . ?
C3 C2 H2 120.8 . . ?
C4 C3 C2 120.1(6) . . ?
C4 C3 H3 119.9 . . ?
C2 C3 H3 119.9 . . ?
C3 C4 C5 118.4(6) . . ?
N1 C5 C4 121.8(6) . . ?
N1 C5 C6 116.7(5) . . ?
C4 C5 C6 121.5(5) . . ?
N3 C6 C5 110.6(5) . . ?
N3 C6 H6A 109.5 . . ?
C5 C6 H6A 109.5 . . ?
N3 C6 H6B 109.5 . . ?
C5 C6 H6B 109.5 . . ?
H6A C6 H6B 108.1 . . ?
N2 C7 C8 121.0(6) . . ?
N2 C7 H7 119.5 . . ?
C8 C7 H7 119.5 . . ?
C7 C8 C9 120.2(6) . . ?
C7 C8 H8 119.9 . . ?
C9 C8 H8 119.9 . . ?
C10 C9 C8 118.0(6) . . ?
C10 C9 H9 121.0 . . ?
C8 C9 H9 121.0 . . ?
C9 C10 C11 120.1(6) . . ?
C9 C10 H10 120.0 . . ?
C11 C10 H10 120.0 . . ?
N2 C11 C10 121.1(6) . . ?
N2 C11 C12 114.8(5) . . ?
C10 C11 C12 124.0(6) . . ?
N3 C12 C11 111.3(5) . . ?
N3 C12 H12A 109.4 . . ?
C11 C12 H12A 109.4 . . ?
N3 C12 H12B 109.4 . . ?
C11 C12 H12B 109.4 . . ?
H12A C12 H12B 108.0 . . ?
C14 C13 C18 118.4(5) . . ?
C14 C13 N3 120.6(5) . . ?
C18 C13 N3 121.0(5) . . ?
C15 C14 C13 121.2(5) . . ?
C15 C14 H14 119.4 . . ?
C13 C14 H14 119.4 . . ?
C14 C15 C16 120.9(5) . . ?
C14 C15 H15 119.6 . . ?
C16 C15 H15 119.6 . . ?
N4 C16 C17 122.1(6) . . ?
N4 C16 C15 120.7(5) . . ?
C17 C16 C15 117.2(5) . . ?
C18 C17 C16 121.3(6) . . ?
C18 C17 H17 119.3 . . ?
C16 C17 H17 119.3 . . ?
C17 C18 C13 121.0(6) . . ?
C17 C18 H18 119.5 . . ?
C13 C18 H18 119.5 . . ?
N4 C19 C20 115.9(5) . . ?
N4 C19 H19A 108.3 . . ?
C20 C19 H19A 108.3 . . ?
N4 C19 H19B 108.3 . . ?
C20 C19 H19B 108.3 . . ?
H19A C19 H19B 107.4 . . ?
N5 C20 C21 122.3(6) . . ?
N5 C20 C19 114.2(5) . . ?
C21 C20 C19 123.6(6) . . ?
C22 C21 C20 119.9(6) . . ?
C22 C21 H21 120.1 . . ?
C20 C21 H21 120.1 . . ?
C23 C22 C21 118.6(6) . . ?
C23 C22 H22 120.7 . . ?
C21 C22 H22 120.7 . . ?
C24 C23 C22 117.4(6) . . ?
C24 C23 H23 121.3 . . ?
C22 C23 H23 121.3 . . ?
N5 C24 C23 126.0(6) . . ?
N5 C24 H24 117.0 . . ?
C23 C24 H24 117.0 . . ?
N4 C25 C26 114.1(5) . . ?
N4 C25 H25A 108.7 . . ?
C26 C25 H25A 108.7 . . ?
N4 C25 H25B 108.7 . . ?
C26 C25 H25B 108.7 . . ?
H25A C25 H25B 107.6 . . ?
N6 C26 C27 122.3(6) . . ?
N6 C26 C25 116.0(5) . . ?
C27 C26 C25 121.7(6) . . ?
C26 C27 C28 119.0(6) . . ?
C26 C27 H27 120.5 . . ?
C28 C27 H27 120.5 . . ?
C29 C28 C27 118.2(7) . . ?
C29 C28 H28 120.9 . . ?
C27 C28 H28 120.9 . . ?
C28 C29 C30 119.4(6) . . ?
C28 C29 H29 120.3 . . ?
C30 C29 H29 120.3 . . ?
N6 C30 C29 124.0(7) . . ?
N6 C30 H30 118.0 . . ?
C29 C30 H30 118.0 . . ?

loop_
_geom_bond_atom_site_label_1
_geom_bond_atom_site_label_2
_geom_bond_distance
_geom_bond_site_symmetry_2
_geom_bond_publ_flag
Cu1 N2 1.991(5) . ?
Cu1 N1 1.995(5) . ?
Cu1 N3 2.133(5) . ?
Cu1 Br2 2.4468(14) . ?
Cu1 Br1 2.5195(14) . ?
N1 C5 1.338(7) . ?
N1 C1 1.354(7) . ?
N2 C11 1.342(8) . ?
N2 C7 1.344(7) . ?
N3 C6 1.447(7) . ?
N3 C12 1.486(7) . ?
N3 C13 1.486(7) . ?
N4 C16 1.374(7) . ?
N4 C25 1.450(8) . ?
N4 C19 1.462(8) . ?
N5 C24 1.327(8) . ?
N5 C20 1.343(7) . ?
N6 C30 1.330(8) . ?
N6 C26 1.345(8) . ?
C1 C2 1.381(8) . ?
C1 H1 0.9500 . ?
C2 C3 1.387(9) . ?
C2 H2 0.9500 . ?
C3 C4 1.379(10) . ?
C3 H3 0.9500 . ?
C4 C5 1.399(8) . ?
C5 C6 1.501(8) . ?
C6 H6A 0.9900 . ?
C6 H6B 0.9900 . ?
C7 C8 1.375(8) . ?
C7 H7 0.9500 . ?
C8 C9 1.381(9) . ?
C8 H8 0.9500 . ?
C9 C10 1.375(9) . ?
C9 H9 0.9500 . ?
C10 C11 1.378(8) . ?
C10 H10 0.9500 . ?
C11 C12 1.489(8) . ?
C12 H12A 0.9900 . ?
C12 H12B 0.9900 . ?
C13 C14 1.390(8) . ?
C13 C18 1.393(8) . ?
C14 C15 1.387(8) . ?
C14 H14 0.9500 . ?
C15 C16 1.414(8) . ?
C15 H15 0.9500 . ?
C16 C17 1.402(8) . ?
C17 C18 1.388(8) . ?
C17 H17 0.9500 . ?
C18 H18 0.9500 . ?
C19 C20 1.510(8) . ?
C19 H19A 0.9900 . ?
C19 H19B 0.9900 . ?
C20 C21 1.385(8) . ?
C21 C22 1.375(9) . ?
C21 H21 0.9500 . ?
C22 C23 1.374(10) . ?
C22 H22 0.9500 . ?
C23 C24 1.372(10) . ?
C23 H23 0.9500 . ?
C24 H24 0.9500 . ?
C25 C26 1.498(8) . ?
C25 H25A 0.9900 . ?
C25 H25B 0.9900 . ?
C26 C27 1.377(9) . ?
C27 C28 1.404(9) . ?
C27 H27 0.9500 . ?
C28 C29 1.350(10) . ?
C28 H28 0.9500 . ?
C29 C30 1.370(10) . ?
C29 H29 0.9500 . ?
C30 H30 0.9500 . ?

loop_
_geom_torsion_atom_site_label_1
_geom_torsion_atom_site_label_2
_geom_torsion_atom_site_label_3
_geom_torsion_atom_site_label_4
_geom_torsion
_geom_torsion_site_symmetry_1
_geom_torsion_site_symmetry_2
_geom_torsion_site_symmetry_3
_geom_torsion_site_symmetry_4
_geom_torsion_publ_flag
N2 Cu1 N1 C5 13.3(9) . . . . ?
N3 Cu1 N1 C5 15.0(4) . . . . ?
Br2 Cu1 N1 C5 151.6(4) . . . . ?
Br1 Cu1 N1 C5 -95.1(4) . . . . ?
N2 Cu1 N1 C1 -170.1(6) . . . . ?
N3 Cu1 N1 C1 -168.4(5) . . . . ?
Br2 Cu1 N1 C1 -31.7(5) . . . . ?
Br1 Cu1 N1 C1 81.6(4) . . . . ?
N1 Cu1 N2 C11 -16.6(9) . . . . ?
N3 Cu1 N2 C11 -18.3(4) . . . . ?
Br2 Cu1 N2 C11 -155.2(4) . . . . ?
Br1 Cu1 N2 C11 92.1(4) . . . . ?
N1 Cu1 N2 C7 168.0(5) . . . . ?
N3 Cu1 N2 C7 166.3(5) . . . . ?
Br2 Cu1 N2 C7 29.5(5) . . . . ?
Br1 Cu1 N2 C7 -83.2(5) . . . . ?
N2 Cu1 N3 C6 152.1(4) . . . . ?
N1 Cu1 N3 C6 -27.4(4) . . . . ?
Br2 Cu1 N3 C6 -118.5(3) . . . . ?
Br1 Cu1 N3 C6 63.6(4) . . . . ?
N2 Cu1 N3 C12 32.7(4) . . . . ?
N1 Cu1 N3 C12 -146.8(4) . . . . ?
Br2 Cu1 N3 C12 122.1(3) . . . . ?
Br1 Cu1 N3 C12 -55.8(4) . . . . ?
N2 Cu1 N3 C13 -86.6(4) . . . . ?
N1 Cu1 N3 C13 94.0(4) . . . . ?
Br2 Cu1 N3 C13 2.9(5) . . . . ?
Br1 Cu1 N3 C13 -175.0(3) . . . . ?
C5 N1 C1 C2 0.9(8) . . . . ?
Cu1 N1 C1 C2 -175.6(4) . . . . ?
N1 C1 C2 C3 -2.0(10) . . . . ?
C1 C2 C3 C4 1.0(10) . . . . ?
C2 C3 C4 C5 0.9(9) . . . . ?
C1 N1 C5 C4 1.2(8) . . . . ?
Cu1 N1 C5 C4 178.0(4) . . . . ?
C1 N1 C5 C6 -175.9(5) . . . . ?
Cu1 N1 C5 C6 0.9(6) . . . . ?
C3 C4 C5 N1 -2.0(9) . . . . ?
C3 C4 C5 C6 174.9(6) . . . . ?
C12 N3 C6 C5 144.9(5) . . . . ?
C13 N3 C6 C5 -84.7(6) . . . . ?
Cu1 N3 C6 C5 34.5(5) . . . . ?
N1 C5 C6 N3 -25.5(7) . . . . ?
C4 C5 C6 N3 157.4(5) . . . . ?
C11 N2 C7 C8 2.0(9) . . . . ?
Cu1 N2 C7 C8 177.2(4) . . . . ?
N2 C7 C8 C9 0.1(9) . . . . ?
C7 C8 C9 C10 -1.3(9) . . . . ?
C8 C9 C10 C11 0.4(9) . . . . ?
C7 N2 C11 C10 -3.0(8) . . . . ?
Cu1 N2 C11 C10 -178.6(4) . . . . ?
C7 N2 C11 C12 173.5(5) . . . . ?
Cu1 N2 C11 C12 -2.1(6) . . . . ?
C9 C10 C11 N2 1.7(9) . . . . ?
C9 C10 C11 C12 -174.4(6) . . . . ?
C6 N3 C12 C11 -156.2(5) . . . . ?
C13 N3 C12 C11 73.7(6) . . . . ?
Cu1 N3 C12 C11 -42.7(5) . . . . ?
N2 C11 C12 N3 32.9(7) . . . . ?
C10 C11 C12 N3 -150.8(6) . . . . ?
C6 N3 C13 C14 83.8(7) . . . . ?
C12 N3 C13 C14 -145.2(5) . . . . ?
Cu1 N3 C13 C14 -33.7(6) . . . . ?
C6 N3 C13 C18 -92.5(6) . . . . ?
C12 N3 C13 C18 38.5(7) . . . . ?
Cu1 N3 C13 C18 150.0(5) . . . . ?
C18 C13 C14 C15 -0.2(8) . . . . ?
N3 C13 C14 C15 -176.6(5) . . . . ?
C13 C14 C15 C16 -1.5(9) . . . . ?
C25 N4 C16 C17 176.4(5) . . . . ?
C19 N4 C16 C17 10.1(8) . . . . ?
C25 N4 C16 C15 -3.9(8) . . . . ?
C19 N4 C16 C15 -170.3(5) . . . . ?
C14 C15 C16 N4 -178.5(5) . . . . ?
C14 C15 C16 C17 1.1(8) . . . . ?
N4 C16 C17 C18 -179.5(5) . . . . ?
C15 C16 C17 C18 0.8(9) . . . . ?
C16 C17 C18 C13 -2.5(9) . . . . ?
C14 C13 C18 C17 2.2(8) . . . . ?
N3 C13 C18 C17 178.6(5) . . . . ?
C16 N4 C19 C20 -83.1(7) . . . . ?
C25 N4 C19 C20 110.2(6) . . . . ?
C24 N5 C20 C21 0.3(9) . . . . ?
C24 N5 C20 C19 -179.5(6) . . . . ?
N4 C19 C20 N5 180.0(5) . . . . ?
N4 C19 C20 C21 0.1(9) . . . . ?
N5 C20 C21 C22 -0.1(10) . . . . ?
C19 C20 C21 C22 179.8(6) . . . . ?
C20 C21 C22 C23 -0.6(9) . . . . ?
C21 C22 C23 C24 0.9(10) . . . . ?
C20 N5 C24 C23 0.1(10) . . . . ?
C22 C23 C24 N5 -0.7(11) . . . . ?
C16 N4 C25 C26 -65.9(7) . . . . ?
C19 N4 C25 C26 100.7(6) . . . . ?
C30 N6 C26 C27 -0.1(8) . . . . ?
C30 N6 C26 C25 -179.7(5) . . . . ?
N4 C25 C26 N6 146.7(5) . . . . ?
N4 C25 C26 C27 -33.0(8) . . . . ?
N6 C26 C27 C28 -1.3(9) . . . . ?
C25 C26 C27 C28 178.3(5) . . . . ?
C26 C27 C28 C29 1.2(9) . . . . ?
C27 C28 C29 C30 0.2(9) . . . . ?
C26 N6 C30 C29 1.6(9) . . . . ?
C28 C29 C30 N6 -1.7(10) . . . . ?
